data_7229318
loop_
_publ_author_name
'Usman, Mohammad'
'Arjmand, Farukh'
'Khan, Rais Ahmad'
'Alsalme, Ali'
'Ahmad, Musheer'
'Tabassum, Sartaj'

_publ_section_title
;
 Biological evaluation of dinuclear copper complex/dichloroacetic acid
 cocrystal against human breast cancer: design, synthesis,
 characterization, DFT studies and cytotoxicity assays
;
_journal_issue 76
_journal_name_full 'RSC Adv.'
_journal_page_first 47920
_journal_paper_doi 10.1039/C7RA08262B
_journal_volume 7
_journal_year 2017
_chemical_formula_sum 'C88 H100 Cl9 Cu4 N12 O24'
_chemical_formula_weight 2283.00
_space_group_crystal_system triclinic
_space_group_IT_number 2
_space_group_name_Hall '-P 1'
_space_group_name_H-M_alt 'P -1'
_symmetry_space_group_name_Hall '-P 1'
_symmetry_space_group_name_H-M 'P -1'
_atom_sites_solution_hydrogens mixed
_audit_creation_method SHELXL-2016/6
_audit_update_record
;
2017-04-03 deposited with the CCDC.
2017-09-28 downloaded from the CCDC.
;
_cell_angle_alpha 109.079(5)
_cell_angle_beta 91.480(5)
_cell_angle_gamma 114.551(5)
_cell_formula_units_Z 1
_cell_length_a 12.790(5)
_cell_length_b 14.351(5)
_cell_length_c 15.034(5)
_cell_measurement_temperature 293(2)
_cell_volume 2329.8(15)
_computing_structure_refinement 'SHELXL-2016/6 (Sheldrick, 2016)'
_diffrn_ambient_temperature 293(2)
_diffrn_measured_fraction_theta_full 0.996
_diffrn_measured_fraction_theta_max 0.996
_diffrn_radiation_type MoK\a
_diffrn_radiation_wavelength 0.71073
_diffrn_reflns_av_R_equivalents 0.0457
_diffrn_reflns_av_unetI/netI 0.0434
_diffrn_reflns_Laue_measured_fraction_full 0.996
_diffrn_reflns_Laue_measured_fraction_max 0.996
_diffrn_reflns_limit_h_max 15
_diffrn_reflns_limit_h_min -15
_diffrn_reflns_limit_k_max 17
_diffrn_reflns_limit_k_min -17
_diffrn_reflns_limit_l_max 17
_diffrn_reflns_limit_l_min -17
_diffrn_reflns_number 27813
_diffrn_reflns_point_group_measured_fraction_full 0.996
_diffrn_reflns_point_group_measured_fraction_max 0.996
_diffrn_reflns_theta_full 25.050
_diffrn_reflns_theta_max 25.050
_diffrn_reflns_theta_min 2.145
_exptl_absorpt_coefficient_mu 1.241
_exptl_crystal_density_diffrn 1.627
_exptl_crystal_F_000 1173
_exptl_crystal_size_max 0.280
_exptl_crystal_size_mid 0.210
_exptl_crystal_size_min 0.150
_refine_diff_density_max 4.220
_refine_diff_density_min -2.306
_refine_diff_density_rms 0.189
_refine_ls_extinction_method none
_refine_ls_goodness_of_fit_ref 1.079
_refine_ls_hydrogen_treatment mixed
_refine_ls_matrix_type full
_refine_ls_number_parameters 639
_refine_ls_number_reflns 8221
_refine_ls_number_restraints 622
_refine_ls_restrained_S_all 1.048
_refine_ls_R_factor_all 0.0898
_refine_ls_R_factor_gt 0.0829
_refine_ls_shift/su_max 0.001
_refine_ls_shift/su_mean 0.000
_refine_ls_structure_factor_coef Fsqd
_refine_ls_weighting_details 'w=1/[\s^2^(Fo^2^)+(0.0912P)^2^+32.7936P] where P=(Fo^2^+2Fc^2^)/3'
_refine_ls_weighting_scheme calc
_refine_ls_wR_factor_gt 0.2178
_refine_ls_wR_factor_ref 0.2229
_reflns_Friedel_coverage 0.000
_reflns_number_gt 7323
_reflns_number_total 8221
_reflns_threshold_expression 'I > 2\s(I)'
_cod_data_source_file c7ra08262b2.cif
_cod_data_source_block shelx
_cod_original_cell_volume 2329.8(14)
_cod_database_code 7229318
_shelx_shelxl_version_number 2016/6
_shelx_space_group_comment
;
The symmetry employed for this shelxl refinement is uniquely defined
by the following loop, which should always be used as a source of
symmetry information in preference to the above space-group names.
They are only intended as comments.
;
_shelx_estimated_absorpt_t_min 0.723
_shelx_estimated_absorpt_t_max 0.836

loop_
_space_group_symop_operation_xyz
'x, y, z'
'-x, -y, -z'

loop_
_atom_site_label
_atom_site_type_symbol
_atom_site_fract_x
_atom_site_fract_y
_atom_site_fract_z
_atom_site_U_iso_or_equiv
_atom_site_adp_type
_atom_site_occupancy
_atom_site_site_symmetry_order
_atom_site_calc_flag
_atom_site_refinement_flags_posn
_atom_site_refinement_flags_adp
_atom_site_refinement_flags_occupancy
C1 C 0.3190(6) -0.2148(6) 0.5975(4) 0.0160(13) Uani 1 1 d . U .
C2 C 0.3925(6) -0.2411(6) 0.5358(5) 0.0172(13) Uani 1 1 d . U .
C3 C 0.3585(6) -0.3524(6) 0.4768(5) 0.0204(14) Uani 1 1 d . U .
H3 H 0.405963 -0.369308 0.435005 0.025 Uiso 1 1 calc R U .
C4 C 0.2578(7) -0.4348(6) 0.4805(5) 0.0270(17) Uani 1 1 d . U .
H4 H 0.236733 -0.507422 0.441034 0.032 Uiso 1 1 calc R U .
C5 C 0.1852(7) -0.4109(6) 0.5436(5) 0.0267(16) Uani 1 1 d . U .
H5 H 0.116470 -0.467735 0.545999 0.032 Uiso 1 1 calc R U .
C6 C 0.2158(6) -0.3041(6) 0.6014(5) 0.0198(14) Uani 1 1 d . U .
C7 C 0.0542(8) -0.3563(7) 0.6798(6) 0.040(2) Uani 1 1 d . U .
H7A H -0.005029 -0.393915 0.622967 0.061 Uiso 1 1 calc R U .
H7B H 0.024012 -0.324933 0.733277 0.061 Uiso 1 1 calc R U .
H7C H 0.076779 -0.407687 0.691901 0.061 Uiso 1 1 calc R U .
C8 C 0.5049(6) -0.1608(5) 0.5342(4) 0.0150(13) Uani 1 1 d . U .
H8 H 0.550966 -0.186740 0.496720 0.018 Uiso 1 1 calc R U .
C9 C 0.6684(5) 0.0121(5) 0.5729(4) 0.0077(12) Uiso 1 1 d . U .
H9A H 0.670579 0.071936 0.555066 0.009 Uiso 1 1 calc R U .
H9B H 0.693052 -0.032692 0.522943 0.009 Uiso 1 1 calc R U .
C10 C 0.7536(5) 0.0601(5) 0.6680(4) 0.0114(12) Uani 1 1 d . U .
H10A H 0.828533 0.114392 0.664181 0.014 Uiso 1 1 calc R U .
H10B H 0.723672 0.097484 0.719096 0.014 Uiso 1 1 calc R U .
C11 C 0.8590(6) 0.0211(6) 0.7820(4) 0.0144(13) Uani 1 1 d . U .
H11A H 0.917164 0.094163 0.788792 0.017 Uiso 1 1 calc R U .
H11B H 0.898827 -0.024749 0.775694 0.017 Uiso 1 1 calc R U .
C12 C 0.8070(6) 0.0292(5) 0.8725(5) 0.0143(13) Uani 1 1 d . U .
H12A H 0.753399 -0.044534 0.867753 0.017 Uiso 1 1 calc R U .
H12B H 0.869615 0.059678 0.926825 0.017 Uiso 1 1 calc R U .
C13 C 0.8086(5) 0.2029(5) 0.9333(4) 0.0124(12) Uani 1 1 d . U .
H13 H 0.888829 0.226654 0.947215 0.015 Uiso 1 1 calc R U .
C14 C 0.7701(6) 0.2864(5) 0.9608(4) 0.0127(12) Uani 1 1 d . U .
C15 C 0.8553(6) 0.3973(5) 1.0045(5) 0.0158(13) Uani 1 1 d . U .
H15 H 0.934021 0.413380 1.013539 0.019 Uiso 1 1 calc R U .
C16 C 0.8246(6) 0.4812(6) 1.0338(5) 0.0203(14) Uani 1 1 d . U .
H16 H 0.881842 0.553787 1.063082 0.024 Uiso 1 1 calc R U .
C17 C 0.7066(6) 0.4576(5) 1.0197(5) 0.0170(13) Uani 1 1 d . U .
H17 H 0.685652 0.515032 1.038982 0.020 Uiso 1 1 calc R U .
C18 C 0.6211(6) 0.3509(6) 0.9778(5) 0.0145(13) Uani 1 1 d . U .
C19 C 0.6492(6) 0.2599(5) 0.9478(4) 0.0114(12) Uani 1 1 d . U .
C20 C 0.4584(12) 0.359(2) 1.0255(15) 0.29(2) Uani 1 1 d . U .
H20A H 0.376325 0.328973 1.001585 0.432 Uiso 1 1 calc R U .
H20B H 0.469038 0.339317 1.079165 0.432 Uiso 1 1 calc R U .
H20C H 0.493849 0.437773 1.045462 0.432 Uiso 1 1 calc R U .
C21 C 0.4933(6) -0.2087(5) 0.7659(4) 0.0150(13) Uani 1 1 d . U .
C22 C 0.5143(7) -0.2966(6) 0.7052(5) 0.0205(14) Uani 1 1 d . U .
C23 C 0.4424(8) -0.4036(6) 0.6923(5) 0.0285(17) Uani 1 1 d . U .
H23 H 0.457541 -0.459761 0.652699 0.034 Uiso 1 1 calc R U .
C24 C 0.3468(8) -0.4294(6) 0.7376(6) 0.0322(18) Uani 1 1 d . U .
H24 H 0.299207 -0.502525 0.728900 0.039 Uiso 1 1 calc R U .
C25 C 0.3224(7) -0.3487(6) 0.7944(5) 0.0274(17) Uani 1 1 d . U .
H25 H 0.257761 -0.367119 0.823932 0.033 Uiso 1 1 calc R U .
C26 C 0.3941(6) -0.2363(5) 0.8093(4) 0.0166(13) Uani 1 1 d . U .
C27 C 0.6352(10) -0.3451(7) 0.6002(7) 0.048(3) Uani 1 1 d . U .
H27A H 0.572618 -0.390693 0.545657 0.071 Uiso 1 1 calc R U .
H27B H 0.642769 -0.389431 0.633462 0.071 Uiso 1 1 calc R U .
H27C H 0.707008 -0.311506 0.579228 0.071 Uiso 1 1 calc R U .
C28 C 0.3570(6) -0.1574(5) 0.8628(4) 0.0155(13) Uani 1 1 d . U .
H28 H 0.286172 -0.184672 0.883097 0.019 Uiso 1 1 calc R U .
C29 C 0.3502(5) 0.0127(5) 0.9353(4) 0.0072(11) Uani 1 1 d . U .
H29A H 0.403250 0.074571 0.991392 0.009 Uiso 1 1 calc R U .
H29B H 0.284292 -0.033587 0.956508 0.009 Uiso 1 1 calc R U .
C30 C 0.3070(5) 0.0550(5) 0.8696(4) 0.0129(13) Uani 1 1 d . U .
H30A H 0.275389 0.103528 0.905726 0.016 Uiso 1 1 calc R U .
H30B H 0.372227 0.097570 0.845276 0.016 Uiso 1 1 calc R U .
C31 C 0.1605(6) -0.0002(6) 0.7257(5) 0.0212(15) Uani 1 1 d . U .
H31A H 0.163778 0.070094 0.764812 0.025 Uiso 1 1 calc R U .
H31B H 0.078696 -0.052846 0.701699 0.025 Uiso 1 1 calc R U .
C32 C 0.2200(6) 0.0127(6) 0.6411(5) 0.0161(13) Uani 1 1 d . U .
H32A H 0.205819 -0.059691 0.596810 0.019 Uiso 1 1 calc R U .
H32B H 0.184292 0.042898 0.607760 0.019 Uiso 1 1 calc R U .
C33 C 0.3796(6) 0.1892(5) 0.6968(4) 0.0136(12) Uani 1 1 d . U .
H33 H 0.320269 0.210966 0.700947 0.016 Uiso 1 1 calc R U .
C34 C 0.4969(6) 0.2755(5) 0.7237(4) 0.0131(12) Uani 1 1 d . U .
C35 C 0.5128(6) 0.3855(6) 0.7545(5) 0.0188(14) Uani 1 1 d . U .
H35 H 0.447972 0.399485 0.757153 0.023 Uiso 1 1 calc R U .
C36 C 0.6222(7) 0.4711(6) 0.7804(5) 0.0205(14) Uani 1 1 d . U .
H36 H 0.631429 0.543066 0.801177 0.025 Uiso 1 1 calc R U .
C37 C 0.7215(6) 0.4519(6) 0.7760(5) 0.0181(14) Uani 1 1 d . U .
H37 H 0.796009 0.510844 0.793809 0.022 Uiso 1 1 calc R U .
C38 C 0.7079(6) 0.3456(5) 0.7453(5) 0.0150(13) Uani 1 1 d . U .
C39 C 0.5954(6) 0.2544(5) 0.7183(4) 0.0110(12) Uani 1 1 d . U .
C40 C 0.9109(6) 0.4028(6) 0.7560(7) 0.0310(19) Uani 1 1 d . U .
H40A H 0.914991 0.440887 0.713339 0.047 Uiso 1 1 calc R U .
H40B H 0.966317 0.373056 0.746463 0.047 Uiso 1 1 calc R U .
H40C H 0.928826 0.453321 0.821096 0.047 Uiso 1 1 calc R U .
C41 C -0.0525(6) -0.1768(6) 0.4332(5) 0.0195(14) Uani 1 1 d . U .
H41 H 0.014928 -0.105754 0.444554 0.023 Uiso 1 1 calc R U .
C42 C -0.1420(6) -0.1549(6) 0.4930(5) 0.0196(14) Uani 1 1 d . U .
C43 C 0.8914(7) -0.1718(7) 0.9426(8) 0.038(2) Uani 1 1 d . U .
C44 C 1.0032(8) -0.1381(11) 0.9009(6) 0.051(3) Uani 1 1 d . U .
N1 N 0.3468(5) 0.0840(4) 0.6673(4) 0.0126(11) Uani 1 1 d . U .
N2 N 0.5487(5) -0.0553(4) 0.5799(4) 0.0115(10) Uani 1 1 d . U .
N3 N 0.2142(5) -0.0380(5) 0.7869(4) 0.0179(12) Uani 1 1 d . U .
N4 N 0.7714(5) -0.0255(5) 0.6922(4) 0.0132(11) Uani 1 1 d . U .
N5 N 0.4114(5) -0.0517(4) 0.8860(4) 0.0119(10) Uani 1 1 d . U .
N6 N 0.7443(5) 0.0974(4) 0.8910(4) 0.0098(10) Uani 1 1 d . U .
O1 O 0.3407(4) -0.1146(4) 0.6528(3) 0.0140(9) Uani 1 1 d . U .
O2 O 0.1538(4) -0.2705(4) 0.6670(3) 0.0247(12) Uani 1 1 d . U .
O3 O 0.5894(4) 0.1555(4) 0.6871(3) 0.0148(9) Uani 1 1 d . U .
O4 O 0.7979(4) 0.3168(4) 0.7374(4) 0.0196(10) Uani 1 1 d . U .
O5 O 0.5645(4) 0.1607(4) 0.9115(3) 0.0131(9) Uani 1 1 d . U .
O6 O 0.5035(4) 0.3222(4) 0.9636(3) 0.0195(10) Uani 1 1 d . U .
O7 O 0.5673(4) -0.1074(4) 0.7770(3) 0.0152(9) Uani 1 1 d . U .
O8 O 0.6103(5) -0.2613(4) 0.6630(4) 0.0253(12) Uani 1 1 d . U .
O9 O 1.0282(6) -0.0564(10) 0.8830(5) 0.073(3) Uani 1 1 d . U .
H9 H 0.980312 -0.032719 0.898390 0.110 Uiso 1 1 calc R U .
O10 O 1.0543(8) -0.1969(10) 0.8880(6) 0.112(4) Uani 1 1 d . U .
O11 O -0.0937(5) -0.0787(5) 0.5730(4) 0.0271(12) Uani 1 1 d . U .
H11 H -0.022490 -0.055783 0.579090 0.041 Uiso 1 1 calc R U .
O12 O -0.2476(4) -0.2092(5) 0.4585(4) 0.0255(11) Uani 1 1 d . U .
Cu1 Cu 0.45681(6) 0.01838(6) 0.64855(5) 0.0095(2) Uani 1 1 d . U .
Cu2 Cu 0.57167(6) 0.02540(6) 0.86407(5) 0.0095(2) Uani 1 1 d . U .
Cl1 Cl 0.10880(16) 0.24360(16) 0.69241(12) 0.0255(4) Uani 1 1 d . . .
Cl2 Cl -0.0032(2) -0.25774(18) 0.47298(15) 0.0371(5) Uani 1 1 d . U .
Cl3 Cl 0.7808(3) -0.2378(3) 0.8221(4) 0.0232(8) Uani 0.5 1 d . U P
Cl4 Cl 1.1266(4) 0.2405(4) 0.9578(3) 0.0293(9) Uani 0.5 1 d . U P
Cl31 Cl 0.7578(3) -0.2272(3) 0.8778(4) 0.0268(8) Uani 0.5 1 d . U P
Cl41 Cl 1.1213(3) 0.2745(3) 1.0211(3) 0.0758(10) Uani 1 1 d . U .
H43 H 0.892(6) -0.111(6) 0.990(5) 0.002(15) Uiso 1 1 d . . .
H3A H 0.228(6) -0.080(6) 0.759(5) 0.002 Uiso 1 1 d . U .
H4A H 0.716(6) -0.071(6) 0.694(5) 0.002 Uiso 1 1 d . U .

loop_
_atom_site_aniso_label
_atom_site_aniso_U_11
_atom_site_aniso_U_22
_atom_site_aniso_U_33
_atom_site_aniso_U_23
_atom_site_aniso_U_13
_atom_site_aniso_U_12
C1 0.019(3) 0.016(3) 0.008(3) 0.005(2) 0.000(2) 0.003(3)
C2 0.025(3) 0.016(3) 0.010(3) 0.006(3) 0.002(3) 0.008(3)
C3 0.023(4) 0.018(3) 0.016(3) 0.004(3) 0.005(3) 0.008(3)
C4 0.038(4) 0.009(3) 0.020(4) -0.001(3) 0.006(3) 0.002(3)
C5 0.026(4) 0.020(3) 0.019(4) 0.005(3) 0.003(3) -0.002(3)
C6 0.019(3) 0.017(3) 0.012(3) 0.005(3) 0.004(3) -0.002(3)
C7 0.031(5) 0.024(4) 0.030(4) -0.001(3) 0.016(4) -0.013(4)
C8 0.020(3) 0.018(3) 0.008(3) 0.005(2) 0.002(2) 0.009(3)
C10 0.008(3) 0.012(3) 0.014(3) 0.005(2) 0.003(2) 0.003(2)
C11 0.013(3) 0.019(3) 0.014(3) 0.005(3) 0.004(2) 0.010(3)
C12 0.018(3) 0.015(3) 0.014(3) 0.007(3) 0.003(3) 0.010(3)
C13 0.008(3) 0.016(3) 0.011(3) 0.005(2) 0.001(2) 0.004(2)
C14 0.012(3) 0.014(3) 0.013(3) 0.007(2) 0.004(2) 0.006(2)
C15 0.010(3) 0.016(3) 0.021(3) 0.007(3) 0.004(3) 0.005(2)
C16 0.018(3) 0.009(3) 0.027(4) 0.005(3) 0.003(3) 0.002(3)
C17 0.021(3) 0.013(3) 0.021(3) 0.007(3) 0.004(3) 0.010(3)
C18 0.014(3) 0.018(3) 0.013(3) 0.005(3) 0.004(2) 0.009(3)
C19 0.013(3) 0.013(3) 0.011(3) 0.005(2) 0.004(2) 0.007(2)
C20 0.027(7) 0.39(3) 0.164(18) -0.21(2) -0.021(9) 0.074(13)
C21 0.027(4) 0.012(3) 0.009(3) 0.006(2) 0.004(3) 0.008(3)
C22 0.039(4) 0.016(3) 0.012(3) 0.007(3) 0.009(3) 0.015(3)
C23 0.056(5) 0.014(3) 0.020(4) 0.009(3) 0.013(3) 0.018(3)
C24 0.054(5) 0.013(3) 0.024(4) 0.010(3) 0.010(4) 0.007(3)
C25 0.039(4) 0.017(3) 0.018(4) 0.009(3) 0.007(3) 0.003(3)
C26 0.025(4) 0.013(3) 0.008(3) 0.005(2) 0.001(3) 0.004(3)
C27 0.087(8) 0.030(5) 0.049(6) 0.023(4) 0.051(6) 0.039(5)
C28 0.018(3) 0.014(3) 0.011(3) 0.008(3) 0.003(3) 0.001(3)
C29 0.003(3) 0.011(3) 0.006(3) 0.006(2) 0.003(2) 0.001(2)
C30 0.007(3) 0.013(3) 0.012(3) 0.002(2) 0.001(2) 0.000(2)
C31 0.012(3) 0.033(4) 0.014(3) 0.008(3) 0.003(3) 0.005(3)
C32 0.014(3) 0.022(3) 0.012(3) 0.005(3) 0.002(2) 0.008(3)
C33 0.016(3) 0.019(3) 0.009(3) 0.006(3) 0.004(2) 0.011(3)
C34 0.016(3) 0.013(3) 0.010(3) 0.003(2) 0.004(2) 0.007(2)
C35 0.025(3) 0.020(3) 0.017(3) 0.006(3) 0.006(3) 0.015(3)
C36 0.030(4) 0.013(3) 0.020(3) 0.005(3) 0.007(3) 0.012(3)
C37 0.019(3) 0.011(3) 0.017(3) 0.003(3) 0.004(3) 0.002(3)
C38 0.015(3) 0.016(3) 0.014(3) 0.006(3) 0.006(3) 0.007(3)
C39 0.015(3) 0.010(3) 0.008(3) 0.004(2) 0.003(2) 0.005(2)
C40 0.012(3) 0.015(4) 0.048(5) 0.001(3) 0.002(3) -0.001(3)
C41 0.022(4) 0.018(3) 0.023(4) 0.007(3) 0.007(3) 0.013(3)
C42 0.025(4) 0.024(4) 0.020(3) 0.012(3) 0.009(3) 0.018(3)
C43 0.010(4) 0.017(4) 0.080(6) 0.017(4) -0.003(3) 0.001(3)
C44 0.021(4) 0.089(7) 0.016(4) -0.026(4) -0.010(3) 0.034(5)
N1 0.011(3) 0.016(3) 0.009(2) 0.006(2) 0.001(2) 0.004(2)
N2 0.014(3) 0.011(2) 0.009(2) 0.004(2) 0.001(2) 0.004(2)
N3 0.014(3) 0.018(3) 0.011(3) 0.006(2) 0.001(2) -0.002(2)
N4 0.012(3) 0.010(3) 0.015(3) 0.004(2) 0.000(2) 0.003(2)
N5 0.014(3) 0.011(2) 0.009(2) 0.005(2) 0.003(2) 0.005(2)
N6 0.011(2) 0.015(3) 0.008(2) 0.006(2) 0.0029(19) 0.008(2)
O1 0.014(2) 0.011(2) 0.012(2) 0.0029(18) 0.0033(18) 0.0025(18)
O2 0.020(3) 0.017(2) 0.018(2) 0.001(2) 0.008(2) -0.005(2)
O3 0.012(2) 0.010(2) 0.021(2) 0.0052(18) 0.0024(18) 0.0038(18)
O4 0.012(2) 0.014(2) 0.028(3) 0.006(2) 0.003(2) 0.0024(19)
O5 0.009(2) 0.009(2) 0.020(2) 0.0038(18) 0.0034(18) 0.0042(17)
O6 0.017(2) 0.020(2) 0.024(3) 0.004(2) 0.003(2) 0.013(2)
O7 0.022(2) 0.012(2) 0.012(2) 0.0028(18) 0.0055(18) 0.0085(19)
O8 0.048(3) 0.016(2) 0.020(3) 0.007(2) 0.015(2) 0.020(2)
O9 0.023(3) 0.167(9) 0.038(4) 0.062(5) 0.014(3) 0.032(5)
O10 0.077(6) 0.169(9) 0.055(5) -0.065(5) -0.044(4) 0.107(7)
O11 0.025(3) 0.034(3) 0.022(3) 0.003(2) 0.009(2) 0.018(2)
O12 0.020(3) 0.036(3) 0.027(3) 0.016(2) 0.009(2) 0.016(2)
Cu1 0.0070(4) 0.0097(4) 0.0096(4) 0.0039(3) 0.0019(3) 0.0015(3)
Cu2 0.0117(4) 0.0092(4) 0.0094(4) 0.0035(3) 0.0026(3) 0.0062(3)
Cl1 0.0255(9) 0.0322(10) 0.0182(8) 0.0030(7) 0.0059(7) 0.0170(8)
Cl2 0.0429(12) 0.0410(12) 0.0333(11) 0.0017(9) -0.0037(9) 0.0341(10)
Cl3 0.0099(17) 0.0194(18) 0.037(2) 0.0141(17) -0.0033(16) 0.0009(14)
Cl4 0.030(2) 0.040(2) 0.0186(18) 0.0145(18) 0.0096(17) 0.0137(18)
Cl31 0.0126(18) 0.0224(19) 0.045(3) 0.0182(19) -0.0034(18) 0.0031(15)
Cl41 0.0529(18) 0.069(2) 0.107(3) 0.049(2) 0.005(2) 0.0167(16)

loop_
_atom_type_symbol
_atom_type_description
_atom_type_scat_dispersion_real
_atom_type_scat_dispersion_imag
_atom_type_scat_source
C C 0.0033 0.0016 'International Tables Vol C Tables 4.2.6.8 and 6.1.1.4'
H H 0.0000 0.0000 'International Tables Vol C Tables 4.2.6.8 and 6.1.1.4'
N N 0.0061 0.0033 'International Tables Vol C Tables 4.2.6.8 and 6.1.1.4'
O O 0.0106 0.0060 'International Tables Vol C Tables 4.2.6.8 and 6.1.1.4'
Cu Cu 0.3201 1.2651 'International Tables Vol C Tables 4.2.6.8 and 6.1.1.4'
Cl Cl 0.1484 0.1585 'International Tables Vol C Tables 4.2.6.8 and 6.1.1.4'

loop_
_geom_angle_atom_site_label_1
_geom_angle_atom_site_label_2
_geom_angle_atom_site_label_3
_geom_angle
_geom_angle_site_symmetry_1
_geom_angle_site_symmetry_3
O1 C1 C2 124.5(6) . .
O1 C1 C6 118.0(6) . .
C2 C1 C6 117.5(6) . .
C1 C2 C3 119.7(6) . .
C1 C2 C8 122.9(6) . .
C3 C2 C8 117.3(6) . .
C4 C3 C2 121.0(7) . .
C3 C4 C5 120.3(7) . .
C6 C5 C4 119.9(7) . .
C5 C6 O2 125.5(6) . .
C5 C6 C1 121.5(7) . .
O2 C6 C1 113.1(6) . .
N2 C8 C2 126.1(6) . .
N2 C9 C10 111.5(5) . .
N4 C10 C9 112.8(5) . .
N4 C11 C12 114.3(5) . .
N6 C12 C11 114.3(5) . .
N6 C13 C14 127.3(6) . .
C15 C14 C19 120.2(6) . .
C15 C14 C13 118.2(6) . .
C19 C14 C13 121.5(6) . .
C16 C15 C14 121.3(6) . .
C15 C16 C17 119.6(6) . .
C18 C17 C16 120.8(6) . .
C17 C18 O6 123.6(6) . .
C17 C18 C19 121.5(6) . .
O6 C18 C19 114.9(6) . .
O5 C19 C14 124.8(6) . .
O5 C19 C18 118.7(6) . .
C14 C19 C18 116.5(6) . .
O7 C21 C26 124.3(6) . .
O7 C21 C22 117.8(6) . .
C26 C21 C22 117.8(6) . .
C23 C22 O8 125.9(6) . .
C23 C22 C21 120.8(7) . .
O8 C22 C21 113.3(6) . .
C22 C23 C24 120.7(7) . .
C25 C24 C23 120.4(7) . .
C24 C25 C26 120.9(7) . .
C21 C26 C25 119.3(7) . .
C21 C26 C28 123.0(6) . .
C25 C26 C28 117.6(7) . .
N5 C28 C26 126.8(6) . .
N5 C29 C30 111.3(5) . .
N3 C30 C29 111.4(5) . .
N3 C31 C32 113.6(6) . .
N1 C32 C31 114.3(5) . .
N1 C33 C34 127.2(6) . .
C39 C34 C35 119.6(6) . .
C39 C34 C33 122.5(6) . .
C35 C34 C33 117.8(6) . .
C36 C35 C34 120.6(6) . .
C35 C36 C37 120.7(6) . .
C38 C37 C36 119.7(6) . .
O4 C38 C37 124.9(6) . .
O4 C38 C39 113.9(6) . .
C37 C38 C39 121.2(6) . .
O3 C39 C34 124.1(6) . .
O3 C39 C38 117.7(6) . .
C34 C39 C38 118.2(6) . .
C42 C41 Cl2 109.2(5) . .
C42 C41 Cl1 113.5(5) . 2_556
Cl2 C41 Cl1 109.5(4) . 2_556
O12 C42 O11 128.2(7) . .
O12 C42 C41 119.5(6) . .
O11 C42 C41 112.3(6) . .
C44 C43 Cl31 123.4(8) . .
C44 C43 Cl41 107.8(7) . 2_757
Cl31 C43 Cl41 100.0(4) . 2_757
C44 C43 Cl3 97.0(7) . .
Cl31 C43 Cl3 26.7(2) . .
Cl41 C43 Cl3 107.5(5) 2_757 .
C44 C43 Cl4 121.4(7) . 2_757
Cl31 C43 Cl4 105.9(5) . 2_757
Cl41 C43 Cl4 27.5(2) 2_757 2_757
Cl3 C43 Cl4 124.0(4) . 2_757
O9 C44 O10 128.5(12) . .
O9 C44 C43 113.3(8) . .
O10 C44 C43 118.2(13) . .
C33 N1 C32 116.1(6) . .
C33 N1 Cu1 123.5(5) . .
C32 N1 Cu1 120.2(4) . .
C8 N2 C9 117.4(5) . .
C8 N2 Cu1 123.1(5) . .
C9 N2 Cu1 119.3(4) . .
C31 N3 C30 113.4(6) . .
C10 N4 C11 113.2(5) . .
C28 N5 C29 116.8(5) . .
C28 N5 Cu2 123.2(5) . .
C29 N5 Cu2 120.0(4) . .
C13 N6 C12 116.0(5) . .
C13 N6 Cu2 124.1(4) . .
C12 N6 Cu2 119.6(4) . .
C1 O1 Cu1 126.6(4) . .
C6 O2 C7 116.0(6) . .
C39 O3 Cu1 128.8(4) . .
C38 O4 C40 116.6(6) . .
C19 O5 Cu2 129.2(4) . .
C20 O6 C18 122.1(8) . .
C21 O7 Cu2 126.9(4) . .
C22 O8 C27 116.3(6) . .
O3 Cu1 O1 160.2(2) . .
O3 Cu1 N1 93.6(2) . .
O1 Cu1 N1 90.9(2) . .
O3 Cu1 N2 90.2(2) . .
O1 Cu1 N2 92.7(2) . .
N1 Cu1 N2 158.6(2) . .
O5 Cu2 O7 161.0(2) . .
O5 Cu2 N6 92.9(2) . .
O7 Cu2 N6 91.2(2) . .
O5 Cu2 N5 90.4(2) . .
O7 Cu2 N5 92.9(2) . .
N6 Cu2 N5 157.2(2) . .
Cl31 Cl3 C43 58.3(4) . .
Cl41 Cl4 C43 56.0(4) . 2_757
Cl3 Cl31 C43 95.0(6) . .
Cl4 Cl41 C43 96.6(6) . 2_757

loop_
_geom_bond_atom_site_label_1
_geom_bond_atom_site_label_2
_geom_bond_distance
_geom_bond_site_symmetry_2
C1 O1 1.308(8) .
C1 C2 1.413(10) .
C1 C6 1.427(9) .
C2 C3 1.415(10) .
C2 C8 1.429(10) .
C3 C4 1.356(11) .
C4 C5 1.406(11) .
C5 C6 1.368(11) .
C6 O2 1.372(9) .
C7 O2 1.428(9) .
C8 N2 1.294(9) .
C9 N2 1.462(8) .
C9 C10 1.537(8) .
C10 N4 1.487(8) .
C11 N4 1.495(8) .
C11 C12 1.522(9) .
C12 N6 1.471(8) .
C13 N6 1.296(8) .
C13 C14 1.423(9) .
C14 C15 1.411(9) .
C14 C19 1.422(9) .
C15 C16 1.362(10) .
C16 C17 1.396(10) .
C17 C18 1.372(10) .
C18 O6 1.374(8) .
C18 C19 1.432(9) .
C19 O5 1.295(8) .
C20 O6 1.199(13) .
C21 O7 1.314(8) .
C21 C26 1.410(10) .
C21 C22 1.427(9) .
C22 C23 1.365(11) .
C22 O8 1.379(9) .
C23 C24 1.388(12) .
C24 C25 1.355(12) .
C25 C26 1.419(10) .
C26 C28 1.424(10) .
C27 O8 1.424(9) .
C28 N5 1.292(9) .
C29 N5 1.483(8) .
C29 C30 1.514(9) .
C30 N3 1.503(8) .
C31 N3 1.490(10) .
C31 C32 1.523(9) .
C32 N1 1.469(8) .
C33 N1 1.295(9) .
C33 C34 1.430(9) .
C34 C39 1.411(9) .
C34 C35 1.414(9) .
C35 C36 1.359(11) .
C36 C37 1.406(10) .
C37 C38 1.372(10) .
C38 O4 1.371(8) .
C38 C39 1.417(9) .
C39 O3 1.309(8) .
C40 O4 1.400(8) .
C41 C42 1.545(9) .
C41 Cl2 1.773(7) .
C41 Cl1 1.782(7) 2_556
C42 O12 1.235(9) .
C42 O11 1.251(9) .
C43 C44 1.530(14) .
C43 Cl31 1.666(9) .
C43 Cl41 1.682(9) 2_757
C43 Cl3 1.952(11) .
C43 Cl4 2.016(11) 2_757
C44 O9 1.204(15) .
C44 O10 1.239(13) .
N1 Cu1 1.973(5) .
N2 Cu1 1.986(5) .
N5 Cu2 1.981(5) .
N6 Cu2 1.973(5) .
O1 Cu1 1.892(4) .
O3 Cu1 1.875(4) .
O5 Cu2 1.879(4) .
O7 Cu2 1.904(4) .
Cl3 Cl31 0.882(5) .
Cl4 Cl41 0.936(5) .

loop_
_geom_torsion_atom_site_label_1
_geom_torsion_atom_site_label_2
_geom_torsion_atom_site_label_3
_geom_torsion_atom_site_label_4
_geom_torsion
_geom_torsion_site_symmetry_1
O1 C1 C2 C3 -178.2(6) .
C6 C1 C2 C3 3.7(10) .
O1 C1 C2 C8 6.1(10) .
C6 C1 C2 C8 -172.0(6) .
C1 C2 C3 C4 -1.8(11) .
C8 C2 C3 C4 174.2(7) .
C2 C3 C4 C5 -0.3(12) .
C3 C4 C5 C6 0.3(12) .
C4 C5 C6 O2 -178.7(7) .
C4 C5 C6 C1 1.8(12) .
O1 C1 C6 C5 178.0(7) .
C2 C1 C6 C5 -3.8(10) .
O1 C1 C6 O2 -1.6(9) .
C2 C1 C6 O2 176.6(6) .
C1 C2 C8 N2 -7.1(11) .
C3 C2 C8 N2 177.0(6) .
N2 C9 C10 N4 68.9(6) .
N4 C11 C12 N6 -58.8(8) .
N6 C13 C14 C15 -178.7(6) .
N6 C13 C14 C19 3.3(10) .
C19 C14 C15 C16 -1.0(10) .
C13 C14 C15 C16 -179.1(6) .
C14 C15 C16 C17 -0.6(11) .
C15 C16 C17 C18 0.8(11) .
C16 C17 C18 O6 178.8(6) .
C16 C17 C18 C19 0.5(10) .
C15 C14 C19 O5 -177.5(6) .
C13 C14 C19 O5 0.4(10) .
C15 C14 C19 C18 2.3(9) .
C13 C14 C19 C18 -179.8(6) .
C17 C18 C19 O5 177.8(6) .
O6 C18 C19 O5 -0.6(9) .
C17 C18 C19 C14 -2.0(9) .
O6 C18 C19 C14 179.6(5) .
O7 C21 C22 C23 178.5(7) .
C26 C21 C22 C23 -1.9(10) .
O7 C21 C22 O8 -2.3(9) .
C26 C21 C22 O8 177.3(6) .
O8 C22 C23 C24 -178.9(7) .
C21 C22 C23 C24 0.2(12) .
C22 C23 C24 C25 1.0(13) .
C23 C24 C25 C26 -0.5(13) .
O7 C21 C26 C25 -178.0(6) .
C22 C21 C26 C25 2.4(10) .
O7 C21 C26 C28 6.5(10) .
C22 C21 C26 C28 -173.1(6) .
C24 C25 C26 C21 -1.3(11) .
C24 C25 C26 C28 174.4(7) .
C21 C26 C28 N5 -6.4(11) .
C25 C26 C28 N5 178.1(7) .
N5 C29 C30 N3 65.4(6) .
N3 C31 C32 N1 -54.0(8) .
N1 C33 C34 C39 2.0(10) .
N1 C33 C34 C35 -179.7(6) .
C39 C34 C35 C36 -1.1(10) .
C33 C34 C35 C36 -179.5(6) .
C34 C35 C36 C37 0.7(11) .
C35 C36 C37 C38 0.0(11) .
C36 C37 C38 O4 179.5(6) .
C36 C37 C38 C39 -0.3(10) .
C35 C34 C39 O3 -177.2(6) .
C33 C34 C39 O3 1.2(10) .
C35 C34 C39 C38 0.7(9) .
C33 C34 C39 C38 179.1(6) .
O4 C38 C39 O3 -1.8(8) .
C37 C38 C39 O3 178.0(6) .
O4 C38 C39 C34 -179.9(5) .
C37 C38 C39 C34 -0.1(9) .
Cl2 C41 C42 O12 -101.7(7) .
Cl1 C41 C42 O12 20.8(8) 2_556
Cl2 C41 C42 O11 79.8(7) .
Cl1 C41 C42 O11 -157.7(5) 2_556
Cl31 C43 C44 O9 72.8(10) .
Cl41 C43 C44 O9 -171.7(7) 2_757
Cl3 C43 C44 O9 77.4(8) .
Cl4 C43 C44 O9 -145.3(8) 2_757
Cl31 C43 C44 O10 -105.8(9) .
Cl41 C43 C44 O10 9.7(10) 2_757
Cl3 C43 C44 O10 -101.2(8) .
Cl4 C43 C44 O10 36.1(11) 2_757
C34 C33 N1 C32 -177.9(6) .
C34 C33 N1 Cu1 -2.3(9) .
C31 C32 N1 C33 -82.0(7) .
C31 C32 N1 Cu1 102.2(6) .
C2 C8 N2 C9 176.5(6) .
C2 C8 N2 Cu1 -8.9(9) .
C10 C9 N2 C8 -109.7(6) .
C10 C9 N2 Cu1 75.6(6) .
C32 C31 N3 C30 92.6(7) .
C29 C30 N3 C31 174.2(5) .
C9 C10 N4 C11 176.9(5) .
C12 C11 N4 C10 90.4(7) .
C26 C28 N5 C29 175.1(6) .
C26 C28 N5 Cu2 -7.7(9) .
C30 C29 N5 C28 -107.4(6) .
C30 C29 N5 Cu2 75.3(6) .
C14 C13 N6 C12 -178.8(6) .
C14 C13 N6 Cu2 -5.6(9) .
C11 C12 N6 C13 -83.0(7) .
C11 C12 N6 Cu2 103.5(6) .
C2 C1 O1 Cu1 12.0(9) .
C6 C1 O1 Cu1 -170.0(5) .
C5 C6 O2 C7 5.0(11) .
C1 C6 O2 C7 -175.4(7) .
C34 C39 O3 Cu1 -3.6(9) .
C38 C39 O3 Cu1 178.4(4) .
C37 C38 O4 C40 -4.6(10) .
C39 C38 O4 C40 175.2(6) .
C14 C19 O5 Cu2 -1.1(9) .
C18 C19 O5 Cu2 179.0(4) .
C17 C18 O6 C20 -47(2) .
C19 C18 O6 C20 131(2) .
C26 C21 O7 Cu2 8.2(9) .
C22 C21 O7 Cu2 -172.2(5) .
C23 C22 O8 C27 0.1(11) .
C21 C22 O8 C27 -179.0(7) .
C39 O3 Cu1 O1 -100.0(7) .
C39 O3 Cu1 N1 2.7(5) .
C39 O3 Cu1 N2 161.6(5) .
C1 O1 Cu1 O3 -118.6(7) .
C1 O1 Cu1 N1 138.2(5) .
C1 O1 Cu1 N2 -20.7(5) .
C19 O5 Cu2 O7 -102.8(7) .
C19 O5 Cu2 N6 -0.6(5) .
C19 O5 Cu2 N5 156.9(5) .
C44 C43 Cl31 Cl3 10.2(10) .
Cl41 C43 Cl31 Cl3 -109.0(6) 2_757
Cl4 C43 Cl31 Cl3 -136.6(5) 2_757
